data_4319833
loop_
_publ_author_name
'Pascale Delangle'
'Christian Husson'
'Colette Lebrun'
'Jacques P\'ecaut'
'Philippe J. A. Vott\'ero'

_publ_section_title
;
 Solid State and Solution Studies of Lanthanide(III) Complexes of
 Cyclohexanetriols, Models of the Coordination Sites Found in Sugars
;
_journal_name_full 'Inorganic Chemistry'
_journal_page_first 2953
_journal_page_last 2962
_journal_paper_doi 10.1021/ic001160e
_journal_volume 40
_journal_year 2001
_chemical_formula_sum 'C12 H26 N3 O16 Yb'
_chemical_formula_weight 641.40
_chemical_name_systematic
;
 ?
;
_space_group_IT_number 9
_symmetry_cell_setting monoclinic
_symmetry_space_group_name_Hall 'C -2yc'
_symmetry_space_group_name_H-M 'C 1 c 1'
_atom_sites_solution_hydrogens geom
_atom_sites_solution_primary direct
_atom_sites_solution_secondary difmap
_audit_creation_method SHELXL-97
_cell_angle_alpha 90.00
_cell_angle_beta 107.92(4)
_cell_angle_gamma 90.00
_cell_formula_units_Z 4
_cell_length_a 16.857(5)
_cell_length_b 8.150(2)
_cell_length_c 15.732(6)
_cell_measurement_temperature 293(2)
_cell_volume 2056.5(12)
_computing_cell_refinement 'Siemens XSCANS'
_computing_data_collection 'Siemens XSCANS'
_computing_data_reduction 'Siemens SHELXTL'
_computing_molecular_graphics 'Siemens SHELXTL'
_computing_publication_material 'Siemens SHELXTL'
_computing_structure_refinement 'SHELXL-97 (Sheldrick, 1997)'
_computing_structure_solution 'SHELXS-97 (Sheldrick, 1990)'
_diffrn_ambient_temperature 293(2)
_diffrn_measured_fraction_theta_full 0.909
_diffrn_measured_fraction_theta_max 0.909
_diffrn_measurement_method '\w scans'
_diffrn_radiation_monochromator graphite
_diffrn_radiation_source 'fine-focus sealed tube'
_diffrn_radiation_type MoK\a
_diffrn_radiation_wavelength 0.71073
_diffrn_reflns_av_R_equivalents 0.0344
_diffrn_reflns_av_sigmaI/netI 0.0686
_diffrn_reflns_limit_h_max 20
_diffrn_reflns_limit_h_min -20
_diffrn_reflns_limit_k_max 9
_diffrn_reflns_limit_k_min -8
_diffrn_reflns_limit_l_max 19
_diffrn_reflns_limit_l_min -18
_diffrn_reflns_number 4633
_diffrn_reflns_theta_full 25.87
_diffrn_reflns_theta_max 25.87
_diffrn_reflns_theta_min 2.54
_exptl_absorpt_coefficient_mu 4.635
_exptl_absorpt_correction_type none
_exptl_crystal_density_diffrn 2.071
_exptl_crystal_density_method 'not measured'
_exptl_crystal_F_000 1268
_refine_diff_density_max 1.209
_refine_diff_density_min -1.644
_refine_diff_density_rms 0.146
_refine_ls_abs_structure_details 'Flack H D (1983), Acta Cryst. A39, 876-881'
_refine_ls_abs_structure_Flack 0.012(15)
_refine_ls_extinction_coef 0.0105(4)
_refine_ls_extinction_expression Fc^*^=kFc[1+0.001xFc^2^\l^3^/sin(2\q)]^-1/4^
_refine_ls_extinction_method SHELXL
_refine_ls_goodness_of_fit_ref 1.043
_refine_ls_hydrogen_treatment mixed
_refine_ls_matrix_type full
_refine_ls_number_parameters 290
_refine_ls_number_reflns 2953
_refine_ls_number_restraints 2
_refine_ls_restrained_S_all 1.043
_refine_ls_R_factor_all 0.0330
_refine_ls_R_factor_gt 0.0324
_refine_ls_shift/su_max 0.007
_refine_ls_shift/su_mean 0.000
_refine_ls_structure_factor_coef Fsqd
_refine_ls_weighting_details 'calc w=1/[\s^2^(Fo^2^)+(0.0340P)^2^+0.0000P] where P=(Fo^2^+2Fc^2^)/3'
_refine_ls_weighting_scheme calc
_refine_ls_wR_factor_gt 0.0816
_refine_ls_wR_factor_ref 0.0819
_reflns_number_gt 2854
_reflns_number_total 2953
_reflns_threshold_expression >2sigma(I)
_cod_data_source_file ic001160e_4.cif
_cod_data_source_block 5
_cod_depositor_comments
;
The following automatic conversions were performed:

'_symmetry_cell_setting' value 'Monoclinic' changed to 'monoclinic'
according to the built-in table from CIF Core dictionary named
'cif_core.dic' version 2.4.1 from 2010-06-29.

Automatic conversion script
Id: cif_fix_values 1646 2011-03-28 12:23:43Z adriana 
;
_cod_original_cell_volume 2056.7(12)
_cod_database_code 4319833

loop_
_symmetry_equiv_pos_as_xyz
'x, y, z'
'x, -y, z+1/2'
'x+1/2, y+1/2, z'
'x+1/2, -y+1/2, z+1/2'

loop_
_atom_site_label
_atom_site_type_symbol
_atom_site_fract_x
_atom_site_fract_y
_atom_site_fract_z
_atom_site_U_iso_or_equiv
_atom_site_adp_type
_atom_site_occupancy
_atom_site_symmetry_multiplicity
_atom_site_calc_flag
_atom_site_refinement_flags
_atom_site_disorder_assembly
_atom_site_disorder_group
Yb Yb 0.04831(4) 0.88741(3) -0.27820(4) 0.02071(16) Uani 1 1 d . . .
O1 O 0.1861(4) 1.0003(8) -0.2170(5) 0.0342(16) Uani 1 1 d . . .
H1O H 0.2046 1.0616 -0.2570 0.041 Uiso 1 1 calc R . .
O2 O 0.1313(4) 0.6908(7) -0.1838(4) 0.0284(14) Uani 1 1 d . . .
H2O H 0.1232 0.5842 -0.2059 0.034 Uiso 1 1 calc R . .
O3 O 0.0648(4) 0.9808(8) -0.1317(4) 0.0297(14) Uani 1 1 d . . .
H3O H 0.0194 1.0379 -0.1248 0.036 Uiso 1 1 calc R . .
O4 O -0.0520(4) 0.8813(6) -0.4236(5) 0.0272(15) Uani 1 1 d . . .
H4O H -0.0591 0.7807 -0.4529 0.033 Uiso 1 1 calc R . .
O5 O -0.0675(4) 1.0505(9) -0.2708(4) 0.0320(15) Uani 1 1 d . . .
H5O H -0.0809 1.0416 -0.2179 0.038 Uiso 1 1 calc R . .
O6 O 0.0594(4) 1.1449(8) -0.3425(5) 0.0277(14) Uani 1 1 d . . .
H6O H 0.1131 1.1874 -0.3281 0.033 Uiso 1 1 calc R . .
O7 O 0.0540(5) 0.6298(8) -0.3562(5) 0.0303(16) Uani 1 1 d . . .
O8 O 0.1373(4) 0.8209(9) -0.3698(4) 0.0362(15) Uani 1 1 d . . .
O9 O 0.1447(7) 0.5805(13) -0.4268(7) 0.059(2) Uani 1 1 d . . .
O10 O -0.0450(7) 1.4899(14) -0.0891(11) 0.102(5) Uani 1 1 d . . .
O11 O 0.0466(9) 1.3852(10) -0.1431(8) 0.077(4) Uani 1 1 d . . .
O12 O -0.0110(5) 1.2347(8) -0.0670(5) 0.0421(18) Uani 1 1 d . . .
O13 O -0.1937(5) 0.9589(10) -0.2048(6) 0.0474(18) Uani 1 1 d . . .
O14 O -0.3201(5) 0.8718(8) -0.2444(7) 0.045(2) Uani 1 1 d . . .
O15 O -0.2254(5) 0.7365(9) -0.2835(5) 0.0445(18) Uani 1 1 d . . .
O16 O -0.0456(4) 0.7124(8) -0.2415(5) 0.0354(16) Uani 1 1 d . . .
H1W H -0.0330 0.6237 -0.2123 0.050 Uiso 1 1 d . . .
H2W H -0.0947 0.7500 -0.2627 0.050 Uiso 1 1 d . . .
N1 N 0.1132(5) 0.6743(11) -0.3843(5) 0.0321(18) Uani 1 1 d . . .
N2 N -0.0037(6) 1.3715(11) -0.1004(7) 0.045(3) Uani 1 1 d . . .
N3 N -0.2471(5) 0.8577(10) -0.2444(6) 0.0326(19) Uani 1 1 d . . .
C1 C 0.2451(7) 0.9885(15) -0.1278(8) 0.038(3) Uani 1 1 d . . .
H1 H 0.2956 1.0497 -0.1261 0.046 Uiso 1 1 calc R . .
C2 C 0.2682(6) 0.8077(13) -0.1053(8) 0.040(2) Uani 1 1 d . . .
H2A H 0.3140 0.8020 -0.0500 0.048 Uiso 1 1 calc R . .
H2B H 0.2872 0.7601 -0.1522 0.048 Uiso 1 1 calc R . .
C3 C 0.1941(6) 0.7060(11) -0.0953(6) 0.029(2) Uani 1 1 d . . .
H3 H 0.2139 0.5965 -0.0729 0.035 Uiso 1 1 calc R . .
C4 C 0.1542(7) 0.7863(13) -0.0325(6) 0.036(2) Uani 1 1 d . . .
H4A H 0.1031 0.7281 -0.0359 0.043 Uiso 1 1 calc R . .
H4B H 0.1913 0.7753 0.0281 0.043 Uiso 1 1 calc R . .
C5 C 0.1344(6) 0.9632(14) -0.0511(6) 0.036(2) Uani 1 1 d . . .
H5 H 0.1181 1.0090 -0.0013 0.043 Uiso 1 1 calc R . .
C6 C 0.2070(9) 1.0634(18) -0.0613(10) 0.044(4) Uani 1 1 d . . .
H6A H 0.1877 1.1734 -0.0807 0.053 Uiso 1 1 calc R . .
H6B H 0.2495 1.0721 -0.0037 0.053 Uiso 1 1 calc R . .
C11 C -0.1035(7) 1.0153(13) -0.4721(7) 0.025(3) Uani 1 1 d . . .
H11 H -0.1365 0.9740 -0.5308 0.030 Uiso 1 1 calc R . .
C12 C -0.1634(6) 1.0680(14) -0.4220(7) 0.030(2) Uani 1 1 d . . .
H12A H -0.2072 1.1348 -0.4612 0.035 Uiso 1 1 calc R . .
H12B H -0.1893 0.9712 -0.4062 0.035 Uiso 1 1 calc R . .
C13 C -0.1212(6) 1.1639(12) -0.3383(7) 0.030(2) Uani 1 1 d . . .
H13 H -0.1640 1.2094 -0.3148 0.036 Uiso 1 1 calc R . .
C14 C -0.0676(6) 1.3036(12) -0.3540(7) 0.035(2) Uani 1 1 d . . .
H14A H -0.0370 1.3519 -0.2969 0.042 Uiso 1 1 calc R . .
H14B H -0.1034 1.3877 -0.3896 0.042 Uiso 1 1 calc R . .
C15 C -0.0057(6) 1.2476(11) -0.4016(7) 0.031(2) Uani 1 1 d . . .
H15 H 0.0206 1.3448 -0.4179 0.037 Uiso 1 1 calc R . .
C16 C -0.0496(6) 1.1528(12) -0.4863(6) 0.029(2) Uani 1 1 d . . .
H16A H -0.0839 1.2283 -0.5300 0.034 Uiso 1 1 calc R . .
H16B H -0.0080 1.1080 -0.5108 0.034 Uiso 1 1 calc R . .

loop_
_atom_site_aniso_label
_atom_site_aniso_U_11
_atom_site_aniso_U_22
_atom_site_aniso_U_33
_atom_site_aniso_U_23
_atom_site_aniso_U_13
_atom_site_aniso_U_12
Yb 0.0200(2) 0.0221(2) 0.0195(2) 0.0007(3) 0.00528(13) 0.0003(3)
O1 0.027(3) 0.043(4) 0.031(4) 0.007(3) 0.007(3) -0.007(3)
O2 0.030(3) 0.019(3) 0.032(4) -0.002(3) 0.004(3) -0.002(2)
O3 0.025(3) 0.037(4) 0.024(3) -0.011(3) 0.003(3) 0.006(3)
O4 0.029(4) 0.030(4) 0.013(3) -0.002(2) -0.007(3) -0.003(2)
O5 0.039(4) 0.040(4) 0.017(4) 0.003(3) 0.008(3) 0.007(3)
O6 0.024(3) 0.030(3) 0.023(3) 0.005(3) -0.002(3) -0.009(3)
O7 0.032(4) 0.036(4) 0.023(4) -0.005(3) 0.009(3) 0.005(3)
O8 0.042(4) 0.037(4) 0.031(4) -0.004(3) 0.013(3) -0.007(3)
O9 0.061(6) 0.063(6) 0.065(7) -0.011(5) 0.035(5) 0.014(5)
O10 0.068(7) 0.050(6) 0.156(13) -0.021(7) -0.011(7) 0.027(6)
O11 0.115(10) 0.077(8) 0.048(6) 0.002(4) 0.038(7) -0.040(5)
O12 0.061(5) 0.035(4) 0.032(4) 0.011(3) 0.016(4) 0.002(3)
O13 0.038(4) 0.059(5) 0.049(5) -0.020(4) 0.019(4) -0.018(4)
O14 0.021(4) 0.040(5) 0.075(7) -0.003(4) 0.019(4) -0.003(3)
O15 0.042(4) 0.041(4) 0.053(5) -0.007(4) 0.018(4) -0.001(3)
O16 0.032(4) 0.038(4) 0.034(4) 0.011(3) 0.007(3) 0.001(3)
N1 0.028(4) 0.039(5) 0.027(5) -0.007(4) 0.006(4) 0.012(4)
N2 0.035(5) 0.048(6) 0.037(6) 0.001(4) -0.010(5) -0.005(4)
N3 0.030(5) 0.033(4) 0.036(5) 0.002(4) 0.012(4) -0.007(4)
C1 0.020(5) 0.036(7) 0.048(7) 0.011(5) -0.006(5) -0.004(5)
C2 0.026(5) 0.040(6) 0.049(7) -0.006(5) 0.006(5) 0.004(4)
C3 0.026(5) 0.027(5) 0.026(5) 0.012(4) -0.003(4) 0.010(4)
C4 0.044(6) 0.045(6) 0.019(5) -0.001(4) 0.012(5) 0.005(5)
C5 0.037(6) 0.051(6) 0.014(5) -0.010(4) 0.000(4) 0.005(5)
C6 0.040(7) 0.041(8) 0.039(8) -0.017(6) -0.005(6) 0.000(6)
C11 0.029(6) 0.018(6) 0.021(6) -0.003(4) -0.002(4) 0.000(4)
C12 0.026(6) 0.033(6) 0.022(5) 0.005(5) -0.005(4) 0.000(5)
C13 0.030(5) 0.027(4) 0.031(5) 0.005(4) 0.007(4) 0.008(4)
C14 0.039(6) 0.027(5) 0.035(6) 0.000(4) 0.005(5) 0.009(4)
C15 0.027(5) 0.027(5) 0.035(5) 0.004(4) 0.003(4) -0.003(4)
C16 0.034(5) 0.033(5) 0.020(5) 0.006(4) 0.009(4) -0.002(4)

loop_
_atom_type_symbol
_atom_type_description
_atom_type_scat_dispersion_real
_atom_type_scat_dispersion_imag
_atom_type_scat_source
C C 0.0033 0.0016 'International Tables Vol C Tables 4.2.6.8 and 6.1.1.4'
H H 0.0000 0.0000 'International Tables Vol C Tables 4.2.6.8 and 6.1.1.4'
N N 0.0061 0.0033 'International Tables Vol C Tables 4.2.6.8 and 6.1.1.4'
O O 0.0106 0.0060 'International Tables Vol C Tables 4.2.6.8 and 6.1.1.4'
Yb Yb -0.3850 5.5486 'International Tables Vol C Tables 4.2.6.8 and 6.1.1.4'

loop_
_geom_angle_atom_site_label_1
_geom_angle_atom_site_label_2
_geom_angle_atom_site_label_3
_geom_angle
_geom_angle_site_symmetry_1
_geom_angle_site_symmetry_3
_geom_angle_publ_flag
O16 Yb O2 75.0(2) . . ?
O16 Yb O3 80.8(3) . . ?
O2 Yb O3 74.5(2) . . ?
O16 Yb O6 143.0(2) . . ?
O2 Yb O6 140.5(2) . . ?
O3 Yb O6 97.5(2) . . ?
O16 Yb O4 83.7(2) . . ?
O2 Yb O4 134.7(2) . . ?
O3 Yb O4 141.0(2) . . ?
O6 Yb O4 74.6(2) . . ?
O16 Yb O5 72.7(3) . . ?
O2 Yb O5 133.5(2) . . ?
O3 Yb O5 68.1(2) . . ?
O6 Yb O5 72.6(2) . . ?
O4 Yb O5 73.2(2) . . ?
O16 Yb O1 141.3(2) . . ?
O2 Yb O1 72.1(2) . . ?
O3 Yb O1 71.1(2) . . ?
O6 Yb O1 68.8(2) . . ?
O4 Yb O1 134.6(2) . . ?
O5 Yb O1 118.0(2) . . ?
O16 Yb O8 126.7(2) . . ?
O2 Yb O8 82.3(2) . . ?
O3 Yb O8 137.7(2) . . ?
O6 Yb O8 78.5(2) . . ?
O4 Yb O8 79.2(2) . . ?
O5 Yb O8 144.2(2) . . ?
O1 Yb O8 68.2(2) . . ?
O16 Yb O7 74.5(3) . . ?
O2 Yb O7 67.8(2) . . ?
O3 Yb O7 139.0(2) . . ?
O6 Yb O7 121.8(3) . . ?
O4 Yb O7 68.1(2) . . ?
O5 Yb O7 131.2(2) . . ?
O1 Yb O7 110.3(2) . . ?
O8 Yb O7 52.2(2) . . ?
O16 Yb N1 100.6(3) . . ?
O2 Yb N1 72.0(2) . . ?
O3 Yb N1 144.8(2) . . ?
O6 Yb N1 101.3(3) . . ?
O4 Yb N1 73.3(2) . . ?
O5 Yb N1 146.4(2) . . ?
O1 Yb N1 88.3(2) . . ?
O8 Yb N1 26.1(2) . . ?
O7 Yb N1 26.2(3) . . ?
C1 O1 Yb 130.6(6) . . ?
C3 O2 Yb 131.3(5) . . ?
C5 O3 Yb 130.1(5) . . ?
C11 O4 Yb 128.2(5) . . ?
C13 O5 Yb 129.5(5) . . ?
C15 O6 Yb 129.6(5) . . ?
N1 O7 Yb 94.9(5) . . ?
N1 O8 Yb 95.5(5) . . ?
O9 N1 O8 121.0(10) . . ?
O9 N1 O7 121.9(10) . . ?
O8 N1 O7 117.0(7) . . ?
O9 N1 Yb 176.9(7) . . ?
O8 N1 Yb 58.4(4) . . ?
O7 N1 Yb 58.9(4) . . ?
O10 N2 O11 121.2(12) . . ?
O10 N2 O12 120.2(14) . . ?
O11 N2 O12 118.6(10) . . ?
O14 N3 O13 120.5(9) . . ?
O14 N3 O15 120.4(8) . . ?
O13 N3 O15 119.2(8) . . ?
O1 C1 C6 109.3(9) . . ?
O1 C1 C2 109.6(9) . . ?
C6 C1 C2 111.0(10) . . ?
C1 C2 C3 112.4(8) . . ?
O2 C3 C4 108.7(8) . . ?
O2 C3 C2 108.6(8) . . ?
C4 C3 C2 111.9(8) . . ?
C5 C4 C3 114.2(8) . . ?
O3 C5 C4 109.9(8) . . ?
O3 C5 C6 108.4(9) . . ?
C4 C5 C6 113.7(10) . . ?
C1 C6 C5 112.5(10) . . ?
O4 C11 C16 110.3(9) . . ?
O4 C11 C12 108.9(9) . . ?
C16 C11 C12 113.3(9) . . ?
C13 C12 C11 112.9(9) . . ?
O5 C13 C12 108.8(8) . . ?
O5 C13 C14 108.6(7) . . ?
C12 C13 C14 113.0(9) . . ?
C13 C14 C15 112.6(8) . . ?
O6 C15 C16 109.5(7) . . ?
O6 C15 C14 110.5(8) . . ?
C16 C15 C14 111.1(8) . . ?
C11 C16 C15 113.7(8) . . ?

loop_
_geom_bond_atom_site_label_1
_geom_bond_atom_site_label_2
_geom_bond_distance
_geom_bond_site_symmetry_2
_geom_bond_publ_flag
Yb O16 2.331(7) . ?
Yb O2 2.335(6) . ?
Yb O3 2.361(6) . ?
Yb O6 2.362(6) . ?
Yb O4 2.390(7) . ?
Yb O5 2.394(7) . ?
Yb O1 2.407(6) . ?
Yb O8 2.439(7) . ?
Yb O7 2.448(6) . ?
Yb N1 2.850(8) . ?
O1 C1 1.451(13) . ?
O2 C3 1.472(11) . ?
O3 C5 1.446(11) . ?
O4 C11 1.456(12) . ?
O5 C13 1.487(11) . ?
O6 C15 1.463(11) . ?
O7 N1 1.263(11) . ?
O8 N1 1.260(11) . ?
O9 N1 1.238(12) . ?
O10 N2 1.234(14) . ?
O11 N2 1.240(17) . ?
O12 N2 1.254(11) . ?
O13 N3 1.238(11) . ?
O14 N3 1.237(12) . ?
O15 N3 1.275(11) . ?
C1 C6 1.514(19) . ?
C1 C2 1.538(17) . ?
C2 C3 1.546(14) . ?
C3 C4 1.506(14) . ?
C4 C5 1.489(17) . ?
C5 C6 1.520(19) . ?
C11 C16 1.502(15) . ?
C11 C12 1.521(16) . ?
C12 C13 1.508(14) . ?
C13 C14 1.521(14) . ?
C14 C15 1.528(14) . ?
C15 C16 1.522(13) . ?

loop_
_geom_hbond_atom_site_label_D
_geom_hbond_atom_site_label_H
_geom_hbond_atom_site_label_A
_geom_hbond_distance_DH
_geom_hbond_distance_HA
_geom_hbond_distance_DA
_geom_hbond_angle_DHA
_geom_hbond_site_symmetry_A
O1 H1O O15 0.93 1.98 2.827(10) 151.3 3
O2 H2O O14 0.93 2.15 2.970(9) 146.1 3_545
O3 H3O O12 0.93 1.99 2.784(9) 142.6 .
O4 H4O O12 0.93 2.19 2.725(10) 115.7 2_574
O5 H5O O13 0.93 2.09 2.742(10) 126.3 .
O6 H6O O14 0.93 2.09 2.828(10) 135.9 3
O16 H1W O10 0.85 2.29 3.004(18) 142.6 1_545
O16 H1W O11 0.85 2.42 3.231(13) 159.9 1_545
O16 H2W O15 0.85 2.13 2.904(10) 151.7 .
